data_1503247
loop_
_publ_author_name
'\'o Proinsias, Keith'
'Sessler, Jonathan L.'
'Kurco\'n, Sylwester'
'Gryko, Dorota'

_publ_section_title
;
 New hydrophobic vitamin B12 derivatives via ring-opening reactions of
 c-lactone.
;
_journal_issue 20
_journal_name_full 'Organic letters'
_journal_page_first 4674
_journal_page_last 4677
_journal_paper_doi 10.1021/ol102008n
_journal_volume 12
_journal_year 2010
_chemical_absolute_configuration syn
_chemical_formula_sum 'C54 H71 Co N7 O14'
_chemical_formula_weight 1101.11
_chemical_name_systematic
; 
 ? 
;
_space_group_IT_number 19
_symmetry_cell_setting orthorhombic
_symmetry_space_group_name_Hall 'P 2ac 2ab'
_symmetry_space_group_name_H-M 'P 21 21 21'
_atom_sites_solution_hydrogens geom
_atom_sites_solution_primary direct
_atom_sites_solution_secondary difmap
_audit_creation_method SHELXL-97
_cell_angle_alpha 90.00
_cell_angle_beta 90.00
_cell_angle_gamma 90.00
_cell_formula_units_Z 4
_cell_length_a 12.0760(8)
_cell_length_b 15.9699(10)
_cell_length_c 28.3760(15)
_cell_measurement_reflns_used 2633
_cell_measurement_temperature 296(2)
_cell_measurement_theta_max 43.19
_cell_measurement_theta_min 3.11
_cell_volume 5472.4(6)
_computing_cell_refinement 'Bruker SAINT'
_computing_data_collection 'Bruker APEX2'
_computing_data_reduction 'Bruker SAINT'
_computing_molecular_graphics 'Bruker SHELXTL'
_computing_publication_material 'Bruker SHELXTL'
_computing_structure_refinement 'SHELXL-97 (Sheldrick, 2008)'
_computing_structure_solution 'SHELXS-97 (Sheldrick, 2008)'
_diffrn_ambient_temperature 296(2)
_diffrn_measured_fraction_theta_full 0.983
_diffrn_measured_fraction_theta_max 0.983
_diffrn_measurement_device_type 'Bruker APEX-II CCD'
_diffrn_measurement_method '\f and \w scans'
_diffrn_radiation_monochromator graphite
_diffrn_radiation_source 'fine-focus sealed tube'
_diffrn_radiation_type CuK\a
_diffrn_radiation_wavelength 1.54178
_diffrn_reflns_av_R_equivalents 0.1309
_diffrn_reflns_av_sigmaI/netI 0.1432
_diffrn_reflns_limit_h_max 14
_diffrn_reflns_limit_h_min -14
_diffrn_reflns_limit_k_max 19
_diffrn_reflns_limit_k_min -18
_diffrn_reflns_limit_l_max 33
_diffrn_reflns_limit_l_min -27
_diffrn_reflns_number 44860
_diffrn_reflns_theta_full 68.08
_diffrn_reflns_theta_max 68.08
_diffrn_reflns_theta_min 3.11
_exptl_absorpt_coefficient_mu 3.053
_exptl_absorpt_correction_T_max 0.8124
_exptl_absorpt_correction_T_min 0.5018
_exptl_absorpt_correction_type numerical
_exptl_absorpt_process_details 'SADABS-2008/1 - Bruker AXS'
_exptl_crystal_density_diffrn 1.336
_exptl_crystal_density_method 'not measured'
_exptl_crystal_F_000 2332
_exptl_crystal_size_max 0.26
_exptl_crystal_size_mid 0.12
_exptl_crystal_size_min 0.07
_refine_diff_density_max 0.328
_refine_diff_density_min -0.279
_refine_diff_density_rms 0.054
_refine_ls_abs_structure_details 'Flack H D (1983), Acta Cryst. A39, 876-881'
_refine_ls_abs_structure_Flack -0.033(5)
_refine_ls_extinction_coef 0.00069(8)
_refine_ls_extinction_expression Fc^*^=kFc[1+0.001xFc^2^\l^3^/sin(2\q)]^-1/4^
_refine_ls_extinction_method SHELXL
_refine_ls_goodness_of_fit_ref 0.978
_refine_ls_hydrogen_treatment mixed
_refine_ls_matrix_type full
_refine_ls_number_parameters 703
_refine_ls_number_reflns 9556
_refine_ls_number_restraints 0
_refine_ls_restrained_S_all 0.978
_refine_ls_R_factor_all 0.1054
_refine_ls_R_factor_gt 0.0600
_refine_ls_shift/su_max 0.000
_refine_ls_shift/su_mean 0.000
_refine_ls_structure_factor_coef Fsqd
_refine_ls_weighting_details 'calc w=1/[\s^2^(Fo^2^)+(0.0000P)^2^+0.0000P] where P=(Fo^2^+2Fc^2^)/3'
_refine_ls_weighting_scheme calc
_refine_ls_wR_factor_gt 0.1351
_refine_ls_wR_factor_ref 0.1613
_reflns_number_gt 6054
_reflns_number_total 9556
_reflns_threshold_expression >2sigma(I)
_cod_data_source_file ol102008n_si_001.cif
_cod_data_source_block try2
_cod_depositor_comments
;
The following automatic conversions were performed:

'_symmetry_cell_setting' value 'Orthorhombic' changed to
'orthorhombic' according to
/home/saulius/struct/CIF-dictionaries/cif_core.dic dictionary named
'cif_core.dic' version 2.4.2 from 2011-04-26.

Automatic conversion script
Id: cif_fix_values 1715 2011-07-08 13:25:40Z adriana 
;
_cod_original_sg_symbol_H-M P2(1)2(1)2(1)
_cod_database_code 1503247

loop_
_symmetry_equiv_pos_as_xyz
'x, y, z'
'x+1/2, -y+1/2, -z'
'-x, y+1/2, -z+1/2'
'-x+1/2, -y, z+1/2'

loop_
_atom_site_label
_atom_site_type_symbol
_atom_site_fract_x
_atom_site_fract_y
_atom_site_fract_z
_atom_site_U_iso_or_equiv
_atom_site_adp_type
_atom_site_occupancy
_atom_site_symmetry_multiplicity
_atom_site_calc_flag
_atom_site_refinement_flags
_atom_site_disorder_assembly
_atom_site_disorder_group
Co1 Co 0.64290(6) 0.07268(5) 0.12347(2) 0.0411(2) Uani 1 1 d . . .
C2 C 0.7504(4) 0.1330(3) 0.08835(17) 0.0468(12) Uani 1 1 d . . .
C1 C 0.5267(4) 0.0154(3) 0.15772(17) 0.0506(13) Uani 1 1 d . . .
N1 N 0.4581(4) -0.0205(3) 0.17625(16) 0.0697(13) Uani 1 1 d . . .
N2 N 0.8110(4) 0.1723(3) 0.06644(18) 0.0808(15) Uani 1 1 d . . .
N3 N 0.6610(3) -0.0183(2) 0.08284(12) 0.0410(9) Uani 1 1 d . . .
N6 N 0.7444(3) 0.0130(2) 0.16024(12) 0.0401(9) Uani 1 1 d . . .
N5 N 0.6456(3) 0.1650(2) 0.16680(12) 0.0457(9) Uani 1 1 d . . .
N4 N 0.5324(3) 0.1192(3) 0.08332(13) 0.0446(10) Uani 1 1 d . . .
C19 C 0.7552(3) -0.0759(3) 0.09259(15) 0.0443(11) Uani 1 1 d . . .
C7 C 0.4277(4) 0.2187(3) 0.04438(16) 0.0461(12) Uani 1 1 d . . .
C18 C 0.7539(4) -0.0766(3) 0.14727(15) 0.0441(11) Uani 1 1 d . . .
C3 C 0.6024(4) -0.0409(3) 0.04658(16) 0.0455(12) Uani 1 1 d . . .
C17 C 0.8524(4) -0.1069(3) 0.17668(16) 0.0502(12) Uani 1 1 d . . .
H17 H 0.9198 -0.0981 0.1581 0.060 Uiso 1 1 calc R . .
C5 C 0.4739(3) 0.0773(3) 0.04741(15) 0.0447(11) Uani 1 1 d . . .
C13 C 0.7185(4) 0.1731(3) 0.20433(15) 0.0453(12) Uani 1 1 d . . .
C16 C 0.8554(4) -0.0451(3) 0.21904(16) 0.0481(12) Uani 1 1 d . . .
C10 C 0.5871(4) 0.2368(3) 0.16167(17) 0.0498(12) Uani 1 1 d . . .
C11 C 0.6031(4) 0.2943(4) 0.20254(19) 0.0604(14) Uani 1 1 d . . .
C21 C 0.6487(4) -0.1175(3) 0.02288(15) 0.0483(12) Uani 1 1 d . . .
H21 H 0.5880 -0.1555 0.0148 0.058 Uiso 1 1 calc R . .
C8 C 0.4957(4) 0.1971(3) 0.08725(17) 0.0469(12) Uani 1 1 d . . .
C15 C 0.7971(4) 0.0311(3) 0.19891(15) 0.0454(12) Uani 1 1 d . . .
C6 C 0.3737(4) 0.1325(3) 0.03377(16) 0.0475(12) Uani 1 1 d . . .
C20 C 0.7183(4) -0.1565(3) 0.06425(16) 0.0479(12) Uani 1 1 d . . .
C4 C 0.5013(4) 0.0010(3) 0.03132(17) 0.0494(12) Uani 1 1 d . . .
C9 C 0.5184(4) 0.2528(3) 0.12342(18) 0.0523(12) Uani 1 1 d . . .
H9 H 0.4849 0.3052 0.1220 0.063 Uiso 1 1 calc R . .
C14 C 0.7885(4) 0.1124(3) 0.22058(16) 0.0484(12) Uani 1 1 d . . .
C12 C 0.7128(4) 0.2618(3) 0.22376(18) 0.0558(14) Uani 1 1 d . . .
H12 H 0.7054 0.2591 0.2581 0.067 Uiso 1 1 calc R . .
C22 C 0.4293(5) -0.0485(4) -0.00296(19) 0.0750(18) Uani 1 1 d . . .
H22A H 0.3556 -0.0260 -0.0029 0.113 Uiso 1 1 calc R . .
H22B H 0.4272 -0.1062 0.0065 0.113 Uiso 1 1 calc R . .
H22C H 0.4599 -0.0445 -0.0341 0.113 Uiso 1 1 calc R . .
C23 C 0.3302(4) 0.1278(4) -0.01656(17) 0.0618(15) Uani 1 1 d . . .
H23A H 0.3903 0.1157 -0.0376 0.093 Uiso 1 1 calc R . .
H23B H 0.2973 0.1804 -0.0250 0.093 Uiso 1 1 calc R . .
H23C H 0.2756 0.0842 -0.0187 0.093 Uiso 1 1 calc R . .
C24 C 0.2789(4) 0.1186(3) 0.06953(19) 0.0548(13) Uani 1 1 d . . .
H24A H 0.3076 0.1278 0.1010 0.066 Uiso 1 1 calc R . .
H24B H 0.2220 0.1603 0.0639 0.066 Uiso 1 1 calc R . .
C25 C 0.2263(4) 0.0338(4) 0.0680(2) 0.0610(15) Uani 1 1 d . A .
C27 C 0.2636(7) -0.1608(5) 0.1392(3) 0.097(2) Uani 1 1 d . . .
C26 C 0.2164(6) -0.1093(4) 0.1008(2) 0.083(2) Uani 1 1 d . A .
H26A H 0.2302 -0.1371 0.0709 0.099 Uiso 1 1 calc R . .
H26B H 0.1368 -0.1058 0.1050 0.099 Uiso 1 1 calc R . .
C28 C 0.5028(4) 0.2548(3) 0.00565(18) 0.0561(13) Uani 1 1 d . . .
H28A H 0.5782 0.2346 0.0088 0.067 Uiso 1 1 calc R . .
H28B H 0.4753 0.2410 -0.0255 0.067 Uiso 1 1 calc R . .
C30 C 0.3865(5) 0.3581(4) 0.0392(2) 0.0672(16) Uani 1 1 d . . .
C29 C 0.4957(4) 0.3475(4) 0.0151(2) 0.0709(17) Uani 1 1 d . . .
H29A H 0.5560 0.3657 0.0352 0.085 Uiso 1 1 calc R . .
H29B H 0.4980 0.3790 -0.0141 0.085 Uiso 1 1 calc R . .
O1 O 0.1523(4) 0.0167(3) 0.03991(16) 0.0940(15) Uani 1 1 d . . .
N7 N 0.2622(4) -0.0236(3) 0.09864(16) 0.0673(13) Uani 1 1 d . . .
H7 H 0.3142 -0.0101 0.1179 0.081 Uiso 1 1 calc R A .
O2A O 0.3513(16) -0.1686(11) 0.1564(6) 0.130(8) Uiso 0.354(12) 1 d P A 1
O2B O 0.2642(5) -0.1231(4) 0.1816(2) 0.078(3) Uiso 0.646(12) 1 d P A 2
O3 O 0.3477(3) 0.2822(2) 0.05368(11) 0.0533(8) Uani 1 1 d . . .
O4 O 0.3363(4) 0.4211(3) 0.04823(17) 0.0919(14) Uani 1 1 d . . .
C32 C 0.5978(6) 0.3870(3) 0.1898(2) 0.087(2) Uani 1 1 d . . .
H32A H 0.6461 0.3978 0.1636 0.131 Uiso 1 1 calc R . .
H32B H 0.6207 0.4200 0.2163 0.131 Uiso 1 1 calc R . .
H32C H 0.5232 0.4015 0.1813 0.131 Uiso 1 1 calc R . .
C31 C 0.5095(5) 0.2772(4) 0.2381(2) 0.085(2) Uani 1 1 d . . .
H31A H 0.4391 0.2853 0.2230 0.128 Uiso 1 1 calc R . .
H31B H 0.5161 0.3150 0.2643 0.128 Uiso 1 1 calc R . .
H31C H 0.5148 0.2205 0.2492 0.128 Uiso 1 1 calc R . .
C35 C 0.9756(6) 0.3174(5) 0.1540(3) 0.085(2) Uani 1 1 d . . .
C34 C 0.8552(5) 0.3085(5) 0.1611(2) 0.090(2) Uani 1 1 d . . .
H34A H 0.8317 0.2557 0.1474 0.108 Uiso 1 1 calc R . .
H34B H 0.8180 0.3530 0.1441 0.108 Uiso 1 1 calc R . .
C33 C 0.8183(5) 0.3110(4) 0.2115(2) 0.0704(17) Uani 1 1 d . . .
H33A H 0.8067 0.3691 0.2202 0.084 Uiso 1 1 calc R . .
H33B H 0.8782 0.2899 0.2309 0.084 Uiso 1 1 calc R . .
C36 C 1.1232(6) 0.3570(6) 0.1048(3) 0.153(4) Uani 1 1 d . . .
H36A H 1.1556 0.4046 0.1201 0.230 Uiso 1 1 calc R . .
H36B H 1.1321 0.3622 0.0713 0.230 Uiso 1 1 calc R . .
H36C H 1.1593 0.3069 0.1154 0.230 Uiso 1 1 calc R . .
C37 C 0.8603(4) 0.1337(4) 0.26342(17) 0.0655(15) Uani 1 1 d . . .
H37A H 0.9369 0.1340 0.2543 0.098 Uiso 1 1 calc R . .
H37B H 0.8489 0.0924 0.2876 0.098 Uiso 1 1 calc R . .
H37C H 0.8401 0.1879 0.2752 0.098 Uiso 1 1 calc R . .
O6 O 1.0044(4) 0.3526(4) 0.11633(19) 0.1179(19) Uani 1 1 d . . .
O5 O 1.0417(5) 0.2906(4) 0.1826(2) 0.1243(19) Uani 1 1 d . . .
C38 C 0.7829(5) -0.0745(4) 0.26062(16) 0.0631(14) Uani 1 1 d . . .
H38A H 0.7784 -0.0308 0.2838 0.095 Uiso 1 1 calc R . .
H38B H 0.8152 -0.1235 0.2746 0.095 Uiso 1 1 calc R . .
H38C H 0.7099 -0.0876 0.2494 0.095 Uiso 1 1 calc R . .
C41 C 1.1482(5) 0.0507(4) 0.2210(3) 0.0786(18) Uani 1 1 d . . .
C39 C 0.9748(4) -0.0333(4) 0.23452(18) 0.0589(14) Uani 1 1 d . . .
H39A H 0.9755 -0.0059 0.2650 0.071 Uiso 1 1 calc R . .
H39B H 1.0087 -0.0879 0.2383 0.071 Uiso 1 1 calc R . .
C40 C 1.0440(4) 0.0178(4) 0.2005(2) 0.0744(17) Uani 1 1 d . . .
H40A H 1.0621 -0.0169 0.1735 0.089 Uiso 1 1 calc R . .
H40B H 1.0000 0.0645 0.1892 0.089 Uiso 1 1 calc R . .
C42 C 1.2908(6) 0.1462(5) 0.2134(4) 0.151(4) Uani 1 1 d . . .
H42A H 1.2850 0.1452 0.2472 0.226 Uiso 1 1 calc R . .
H42B H 1.2946 0.2032 0.2028 0.226 Uiso 1 1 calc R . .
H42C H 1.3564 0.1169 0.2039 0.226 Uiso 1 1 calc R . .
O8 O 1.1962(4) 0.1067(4) 0.1934(2) 0.1120(18) Uani 1 1 d . . .
O7 O 1.1852(4) 0.0316(4) 0.25835(19) 0.1147(19) Uani 1 1 d . . .
O9 O 0.9912(4) -0.2451(3) 0.13973(17) 0.0888(14) Uani 1 1 d . . .
O10 O 0.8569(4) -0.3322(3) 0.16180(15) 0.0867(12) Uani 1 1 d . . .
C43 C 0.8508(5) -0.1991(3) 0.19275(17) 0.0602(14) Uani 1 1 d . . .
H43A H 0.8838 -0.2025 0.2239 0.072 Uiso 1 1 calc R . .
H43B H 0.7743 -0.2169 0.1956 0.072 Uiso 1 1 calc R . .
C44 C 0.9096(5) -0.2590(4) 0.1612(2) 0.0636(15) Uani 1 1 d . . .
C45 C 0.9053(8) -0.3994(4) 0.1358(2) 0.109(3) Uani 1 1 d . . .
H45A H 0.8862 -0.3940 0.1031 0.163 Uiso 1 1 calc R . .
H45B H 0.8778 -0.4518 0.1476 0.163 Uiso 1 1 calc R . .
H45C H 0.9843 -0.3976 0.1392 0.163 Uiso 1 1 calc R . .
C46 C 0.8656(4) -0.0402(3) 0.07553(16) 0.0501(12) Uani 1 1 d . . .
H46A H 0.8590 -0.0236 0.0431 0.075 Uiso 1 1 calc R . .
H46B H 0.9222 -0.0821 0.0784 0.075 Uiso 1 1 calc R . .
H46C H 0.8850 0.0076 0.0943 0.075 Uiso 1 1 calc R . .
C49 C 0.5915(5) -0.2855(4) 0.0684(2) 0.0674(16) Uani 1 1 d . . .
C48 C 0.6370(4) -0.2113(3) 0.09484(16) 0.0548(13) Uani 1 1 d . . .
H48A H 0.6760 -0.2310 0.1226 0.066 Uiso 1 1 calc R . .
H48B H 0.5759 -0.1765 0.1053 0.066 Uiso 1 1 calc R . .
C47 C 0.8139(4) -0.2135(3) 0.04649(18) 0.0632(15) Uani 1 1 d . . .
H47A H 0.8636 -0.1812 0.0273 0.095 Uiso 1 1 calc R . .
H47B H 0.7838 -0.2586 0.0282 0.095 Uiso 1 1 calc R . .
H47C H 0.8534 -0.2359 0.0730 0.095 Uiso 1 1 calc R . .
C50 C 0.5899(8) -0.4306(4) 0.0596(3) 0.128(3) Uani 1 1 d . . .
H50A H 0.5179 -0.4446 0.0716 0.192 Uiso 1 1 calc R . .
H50B H 0.6396 -0.4766 0.0648 0.192 Uiso 1 1 calc R . .
H50C H 0.5847 -0.4195 0.0264 0.192 Uiso 1 1 calc R . .
O11 O 0.5222(5) -0.2808(3) 0.03747(18) 0.122(2) Uani 1 1 d . . .
O12 O 0.6313(4) -0.3568(3) 0.08359(16) 0.0837(12) Uani 1 1 d . . .
O14 O 0.8565(4) -0.1333(4) -0.11714(16) 0.1053(16) Uani 1 1 d . . .
O13 O 0.6991(4) -0.0633(3) -0.12931(16) 0.1015(16) Uani 1 1 d . . .
C51 C 0.7079(5) -0.0891(3) -0.02286(17) 0.0610(14) Uani 1 1 d . . .
H51A H 0.6689 -0.0408 -0.0353 0.073 Uiso 1 1 calc R . .
H51B H 0.7822 -0.0710 -0.0147 0.073 Uiso 1 1 calc R . .
C52 C 0.7164(6) -0.1536(4) -0.0612(2) 0.088(2) Uani 1 1 d . . .
H52A H 0.6444 -0.1788 -0.0666 0.106 Uiso 1 1 calc R . .
H52B H 0.7674 -0.1974 -0.0518 0.106 Uiso 1 1 calc R . .
C53 C 0.7573(7) -0.1118(5) -0.1060(2) 0.087(2) Uani 1 1 d . . .
C54 C 0.8992(6) -0.0950(6) -0.1588(2) 0.139(4) Uani 1 1 d . . .
H54A H 0.8440 -0.0967 -0.1832 0.209 Uiso 1 1 calc R . .
H54B H 0.9639 -0.1248 -0.1691 0.209 Uiso 1 1 calc R . .
H54C H 0.9184 -0.0379 -0.1523 0.209 Uiso 1 1 calc R . .
H18 H 0.680(3) -0.104(3) 0.1623(14) 0.037(11) Uiso 1 1 d . . .

loop_
_atom_site_aniso_label
_atom_site_aniso_U_11
_atom_site_aniso_U_22
_atom_site_aniso_U_33
_atom_site_aniso_U_23
_atom_site_aniso_U_13
_atom_site_aniso_U_12
Co1 0.0396(3) 0.0407(4) 0.0429(4) 0.0000(4) -0.0023(3) 0.0005(4)
C2 0.053(3) 0.041(3) 0.046(3) -0.004(2) 0.005(2) 0.000(2)
C1 0.050(3) 0.055(3) 0.046(3) -0.002(3) -0.009(2) 0.004(3)
N1 0.062(3) 0.076(4) 0.071(3) 0.004(3) 0.005(2) -0.002(3)
N2 0.091(4) 0.070(4) 0.082(3) 0.012(3) 0.021(3) -0.006(3)
N3 0.0426(19) 0.034(2) 0.047(2) 0.0036(18) -0.0028(16) 0.0012(17)
N6 0.0451(19) 0.036(2) 0.039(2) 0.0026(18) -0.0004(16) -0.0032(17)
N5 0.0471(19) 0.043(3) 0.047(2) 0.0012(18) -0.0017(19) -0.002(2)
N4 0.050(2) 0.040(3) 0.044(2) -0.0017(19) -0.0037(17) -0.0047(19)
C19 0.042(2) 0.046(3) 0.045(3) 0.001(2) -0.0007(19) 0.007(2)
C7 0.041(2) 0.045(3) 0.052(3) 0.005(2) -0.004(2) 0.008(2)
C18 0.044(2) 0.050(3) 0.039(2) 0.001(2) -0.0044(19) 0.002(2)
C3 0.046(2) 0.045(3) 0.045(3) -0.002(2) -0.003(2) 0.001(2)
C17 0.054(3) 0.049(3) 0.048(3) 0.008(2) -0.005(2) 0.005(3)
C5 0.044(2) 0.044(3) 0.047(3) 0.000(2) -0.005(2) 0.003(2)
C13 0.045(2) 0.051(3) 0.039(3) -0.001(2) -0.001(2) -0.007(2)
C16 0.051(2) 0.048(3) 0.046(3) 0.005(2) -0.006(2) 0.010(2)
C10 0.048(2) 0.043(3) 0.059(3) -0.008(2) -0.001(2) -0.001(2)
C11 0.058(3) 0.052(4) 0.071(4) -0.021(3) -0.005(3) -0.001(3)
C21 0.051(2) 0.051(3) 0.043(3) -0.003(2) -0.001(2) 0.002(3)
C8 0.046(2) 0.041(3) 0.054(3) 0.007(3) 0.001(2) -0.001(2)
C15 0.041(2) 0.057(3) 0.037(3) 0.005(2) 0.001(2) -0.002(2)
C6 0.046(2) 0.047(3) 0.049(3) 0.000(2) -0.008(2) 0.003(2)
C20 0.046(2) 0.051(3) 0.046(3) -0.002(2) 0.002(2) 0.000(2)
C4 0.049(2) 0.047(3) 0.052(3) -0.001(3) -0.008(2) -0.001(2)
C9 0.052(2) 0.041(3) 0.063(3) -0.008(3) -0.005(3) 0.007(2)
C14 0.051(3) 0.054(3) 0.040(3) -0.004(2) -0.007(2) -0.001(2)
C12 0.054(3) 0.059(4) 0.054(3) -0.024(3) -0.005(2) -0.005(3)
C22 0.071(4) 0.072(5) 0.082(4) -0.029(3) -0.029(3) 0.009(3)
C23 0.064(3) 0.061(4) 0.061(3) 0.004(3) -0.015(3) -0.002(3)
C24 0.050(3) 0.042(3) 0.073(4) -0.003(3) -0.005(2) -0.002(2)
C25 0.048(3) 0.059(4) 0.077(4) 0.001(3) -0.003(3) -0.009(3)
C27 0.093(5) 0.070(5) 0.130(7) 0.020(5) -0.028(4) 0.004(4)
C26 0.109(5) 0.052(4) 0.087(5) 0.004(4) -0.011(4) -0.017(4)
C28 0.053(3) 0.053(4) 0.063(3) 0.008(3) -0.002(2) 0.004(3)
C30 0.064(3) 0.052(4) 0.085(4) 0.015(3) -0.001(3) 0.002(3)
C29 0.057(3) 0.064(4) 0.091(4) 0.020(3) 0.006(3) -0.005(3)
O1 0.082(3) 0.079(3) 0.121(3) 0.019(3) -0.052(3) -0.025(3)
N7 0.073(3) 0.054(3) 0.074(3) 0.018(3) -0.015(2) -0.010(3)
O3 0.0451(16) 0.046(2) 0.069(2) 0.0101(17) -0.0013(16) 0.0067(17)
O4 0.090(3) 0.056(3) 0.130(4) 0.016(3) 0.019(3) 0.016(3)
C32 0.102(5) 0.056(4) 0.103(5) -0.026(4) -0.029(4) 0.003(4)
C31 0.060(3) 0.111(6) 0.085(4) -0.041(4) 0.005(3) 0.008(4)
C35 0.072(4) 0.102(6) 0.082(5) -0.016(4) -0.020(4) -0.004(4)
C34 0.073(4) 0.113(6) 0.082(4) 0.017(4) -0.008(4) -0.038(4)
C33 0.066(3) 0.062(4) 0.083(4) -0.004(3) -0.013(3) -0.015(3)
C36 0.086(5) 0.224(11) 0.150(8) -0.046(8) 0.042(5) -0.071(7)
C37 0.058(3) 0.081(4) 0.057(3) -0.009(3) -0.018(3) 0.002(3)
O6 0.096(3) 0.163(6) 0.094(4) 0.018(4) 0.015(3) -0.040(4)
O5 0.097(4) 0.149(5) 0.127(4) -0.020(4) -0.007(3) 0.015(4)
C38 0.078(3) 0.062(4) 0.049(3) 0.007(3) 0.005(3) -0.001(3)
C41 0.053(3) 0.083(5) 0.100(5) -0.019(4) -0.004(4) -0.003(4)
C39 0.052(3) 0.063(4) 0.062(3) -0.002(3) -0.010(2) 0.002(3)
C40 0.049(3) 0.092(5) 0.082(4) -0.004(4) -0.002(3) -0.005(3)
C42 0.088(6) 0.114(7) 0.249(11) -0.079(8) 0.035(6) -0.054(5)
O8 0.079(3) 0.126(5) 0.132(4) -0.009(4) 0.001(3) -0.032(3)
O7 0.079(3) 0.136(5) 0.129(4) -0.006(4) -0.032(3) -0.016(3)
O9 0.070(3) 0.079(3) 0.117(4) 0.000(3) 0.018(3) 0.017(2)
O10 0.111(3) 0.055(3) 0.095(3) -0.006(2) 0.011(3) 0.007(3)
C43 0.072(3) 0.056(4) 0.053(3) 0.009(3) -0.008(3) 0.007(3)
C44 0.065(3) 0.057(4) 0.069(4) 0.006(3) -0.016(3) 0.017(3)
C45 0.161(8) 0.061(5) 0.104(6) -0.027(4) 0.013(5) 0.015(5)
C46 0.044(2) 0.053(3) 0.053(3) -0.005(2) 0.001(2) 0.005(2)
C49 0.073(3) 0.063(4) 0.066(4) 0.005(3) -0.001(3) -0.019(3)
C48 0.058(3) 0.051(3) 0.055(3) -0.001(3) 0.004(2) -0.003(3)
C47 0.066(3) 0.062(4) 0.061(3) -0.002(3) 0.001(3) 0.018(3)
C50 0.174(8) 0.054(4) 0.158(7) -0.045(5) 0.020(7) -0.022(6)
O11 0.152(5) 0.097(4) 0.117(4) 0.027(3) -0.060(4) -0.063(4)
O12 0.093(3) 0.042(2) 0.116(3) -0.006(2) 0.004(3) -0.006(2)
O14 0.090(3) 0.145(5) 0.081(3) 0.018(3) 0.000(3) 0.001(4)
O13 0.110(4) 0.119(5) 0.076(3) 0.005(3) -0.002(3) 0.002(3)
C51 0.081(4) 0.054(4) 0.049(3) -0.004(3) 0.002(3) 0.003(3)
C52 0.124(6) 0.081(5) 0.060(4) -0.010(4) 0.007(4) -0.001(5)
C53 0.108(6) 0.106(6) 0.046(4) -0.007(4) 0.000(4) -0.010(5)
C54 0.095(5) 0.238(12) 0.084(5) 0.033(6) 0.012(4) -0.029(7)

loop_
_atom_type_symbol
_atom_type_description
_atom_type_scat_dispersion_real
_atom_type_scat_dispersion_imag
_atom_type_scat_source
C C 0.0181 0.0091 'International Tables Vol C Tables 4.2.6.8 and 6.1.1.4'
H H 0.0000 0.0000 'International Tables Vol C Tables 4.2.6.8 and 6.1.1.4'
N N 0.0311 0.0180 'International Tables Vol C Tables 4.2.6.8 and 6.1.1.4'
O O 0.0492 0.0322 'International Tables Vol C Tables 4.2.6.8 and 6.1.1.4'
Co Co -2.3653 3.6143 'International Tables Vol C Tables 4.2.6.8 and 6.1.1.4'

loop_
_geom_angle_atom_site_label_1
_geom_angle_atom_site_label_2
_geom_angle_atom_site_label_3
_geom_angle
N3 Co1 N6 82.60(16)
N3 Co1 C2 89.43(19)
N6 Co1 C2 95.93(19)
N3 Co1 N4 90.89(16)
N6 Co1 N4 172.28(17)
C2 Co1 N4 88.12(17)
N3 Co1 N5 172.18(16)
N6 Co1 N5 91.33(16)
C2 Co1 N5 86.28(19)
N4 Co1 N5 95.49(16)
N3 Co1 C1 91.58(19)
N6 Co1 C1 87.37(17)
C2 Co1 C1 176.7(2)
N4 Co1 C1 88.67(18)
N5 Co1 C1 93.08(19)
N2 C2 Co1 176.4(5)
N1 C1 Co1 177.0(5)
C3 N3 C19 113.0(4)
C3 N3 Co1 129.9(3)
C19 N3 Co1 117.1(3)
C15 N6 C18 112.7(4)
C15 N6 Co1 132.7(4)
C18 N6 Co1 113.8(3)
C10 N5 C13 109.5(4)
C10 N5 Co1 124.9(3)
C13 N5 Co1 125.0(3)
C8 N4 C5 109.8(4)
C8 N4 Co1 123.3(3)
C5 N4 Co1 126.8(3)
N3 C19 C46 112.1(4)
N3 C19 C18 100.5(4)
C46 C19 C18 109.2(4)
N3 C19 C20 101.1(3)
C46 C19 C20 112.9(4)
C18 C19 C20 120.0(4)
O3 C7 C8 112.5(4)
O3 C7 C28 105.5(4)
C8 C7 C28 109.9(4)
O3 C7 C6 112.4(4)
C8 C7 C6 100.5(4)
C28 C7 C6 116.2(4)
N6 C18 C17 103.3(4)
N6 C18 C19 104.0(4)
C17 C18 C19 122.6(4)
N3 C3 C4 124.3(4)
N3 C3 C21 112.2(4)
C4 C3 C21 123.5(4)
C43 C17 C18 116.9(4)
C43 C17 C16 112.2(4)
C18 C17 C16 103.8(4)
C4 C5 N4 123.5(4)
C4 C5 C6 128.8(4)
N4 C5 C6 107.6(4)
C14 C13 N5 125.8(5)
C14 C13 C12 124.5(4)
N5 C13 C12 109.7(4)
C15 C16 C39 116.8(4)
C15 C16 C38 105.6(4)
C39 C16 C38 110.8(4)
C15 C16 C17 102.0(4)
C39 C16 C17 108.9(4)
C38 C16 C17 112.6(4)
N5 C10 C9 123.5(4)
N5 C10 C11 111.7(4)
C9 C10 C11 124.8(5)
C10 C11 C32 114.0(5)
C10 C11 C12 102.0(4)
C32 C11 C12 117.1(5)
C10 C11 C31 107.7(4)
C32 C11 C31 107.3(5)
C12 C11 C31 108.3(5)
C3 C21 C51 107.9(4)
C3 C21 C20 100.8(4)
C51 C21 C20 119.7(4)
N4 C8 C9 126.8(4)
N4 C8 C7 109.2(4)
C9 C8 C7 123.9(5)
N6 C15 C14 121.6(4)
N6 C15 C16 111.5(4)
C14 C15 C16 126.6(4)
C23 C6 C5 118.4(4)
C23 C6 C7 111.8(4)
C5 C6 C7 97.4(3)
C23 C6 C24 110.7(4)
C5 C6 C24 109.4(4)
C7 C6 C24 108.2(4)
C47 C20 C21 112.8(4)
C47 C20 C48 108.4(4)
C21 C20 C48 107.4(4)
C47 C20 C19 115.6(4)
C21 C20 C19 102.0(4)
C48 C20 C19 110.3(4)
C5 C4 C3 121.5(4)
C5 C4 C22 123.1(4)
C3 C4 C22 115.4(4)
C8 C9 C10 125.3(5)
C13 C14 C15 122.7(4)
C13 C14 C37 117.5(5)
C15 C14 C37 119.8(5)
C13 C12 C11 102.1(4)
C13 C12 C33 110.9(4)
C11 C12 C33 116.8(5)
C25 C24 C6 115.2(4)
O1 C25 N7 120.4(5)
O1 C25 C24 121.9(5)
N7 C25 C24 117.7(5)
O2A C27 O2B 70.7(10)
O2A C27 C26 135.6(12)
O2B C27 C26 114.4(7)
N7 C26 C27 113.6(6)
C29 C28 C7 102.0(4)
O4 C30 O3 120.5(5)
O4 C30 C29 129.6(6)
O3 C30 C29 109.9(5)
C30 C29 C28 104.1(5)
C25 N7 C26 122.7(5)
C30 O3 C7 110.1(4)
O5 C35 O6 122.9(7)
O5 C35 C34 121.5(8)
O6 C35 C34 115.6(7)
C35 C34 C33 114.8(6)
C34 C33 C12 116.7(5)
C35 O6 C36 118.7(7)
O7 C41 O8 122.4(6)
O7 C41 C40 125.3(7)
O8 C41 C40 112.3(6)
C40 C39 C16 113.9(4)
C41 C40 C39 114.1(5)
C41 O8 C42 114.5(7)
C44 O10 C45 117.2(6)
C44 C43 C17 115.4(5)
O9 C44 O10 124.9(6)
O9 C44 C43 126.0(6)
O10 C44 C43 109.1(5)
O11 C49 O12 122.9(6)
O11 C49 C48 124.2(6)
O12 C49 C48 112.8(5)
C49 C48 C20 112.9(4)
C49 O12 C50 115.2(6)
C53 O14 C54 115.3(6)
C52 C51 C21 115.9(5)
C51 C52 C53 109.1(6)
O13 C53 O14 124.3(7)
O13 C53 C52 122.5(7)
O14 C53 C52 113.1(7)

loop_
_geom_bond_atom_site_label_1
_geom_bond_atom_site_label_2
_geom_bond_distance
Co1 N3 1.867(4)
Co1 N6 1.871(4)
Co1 C2 1.898(5)
Co1 N4 1.905(4)
Co1 N5 1.920(4)
Co1 C1 1.936(5)
C2 N2 1.148(6)
C1 N1 1.137(6)
N3 C3 1.300(5)
N3 C19 1.490(6)
N6 C15 1.301(5)
N6 C18 1.482(6)
N5 C10 1.354(6)
N5 C13 1.388(6)
N4 C8 1.326(6)
N4 C5 1.409(6)
C19 C46 1.529(6)
C19 C18 1.552(6)
C19 C20 1.582(7)
C7 O3 1.424(5)
C7 C8 1.508(6)
C7 C28 1.537(6)
C7 C6 1.553(7)
C18 C17 1.532(6)
C3 C4 1.458(6)
C3 C21 1.504(6)
C17 C43 1.542(6)
C17 C16 1.556(6)
C5 C4 1.343(6)
C5 C6 1.546(6)
C13 C14 1.366(7)
C13 C12 1.521(7)
C16 C15 1.517(7)
C16 C39 1.519(7)
C16 C38 1.543(6)
C10 C9 1.390(7)
C10 C11 1.492(7)
C11 C32 1.525(7)
C11 C12 1.545(7)
C11 C31 1.541(8)
C21 C51 1.550(7)
C21 C20 1.572(6)
C8 C9 1.386(6)
C15 C14 1.441(7)
C6 C23 1.524(6)
C6 C24 1.546(7)
C20 C47 1.555(6)
C20 C48 1.575(7)
C4 C22 1.526(6)
C14 C37 1.531(6)
C12 C33 1.537(7)
C24 C25 1.496(7)
C25 O1 1.229(6)
C25 N7 1.336(7)
C27 O2A 1.174(19)
C27 O2B 1.348(9)
C27 C26 1.479(9)
C26 N7 1.478(7)
C28 C29 1.506(8)
C30 O4 1.202(7)
C30 O3 1.364(6)
C30 C29 1.496(8)
C35 O5 1.216(8)
C35 O6 1.258(9)
C35 C34 1.475(9)
C34 C33 1.498(8)
C36 O6 1.473(9)
C41 O7 1.191(8)
C41 O8 1.322(8)
C41 C40 1.483(8)
C39 C40 1.516(7)
C42 O8 1.424(8)
O9 C44 1.179(7)
O10 C44 1.332(7)
O10 C45 1.427(7)
C43 C44 1.490(7)
C49 O11 1.216(7)
C49 O12 1.309(7)
C49 C48 1.506(7)
C50 O12 1.450(7)
O14 C53 1.285(9)
O14 C54 1.428(8)
O13 C53 1.238(8)
C51 C52 1.501(7)
C52 C53 1.519(9)
